data_7056430
loop_
_publ_author_name
'Yilmaz, Veysel T.'
'Icsel, Ceyda'
'Suyunova, Feruza'
'Ayg\"un, Muhittin'
'Cevatemre, Buse'
'Ulukaya, Engin'

_publ_section_title
;
 Synthesis, structures, DNA/protein binding, molecular docking, anticancer
 activity and ROS generation of Ni(II), Cu(II) and Zn(II)
 5,5-diethylbarbiturate complexes with bis(2-pyridylmethyl)amine and
 terpyridine
;
_journal_name_full 'New J. Chem.'
_journal_paper_doi 10.1039/C7NJ00887B
_journal_year 2017
_chemical_formula_moiety 'C28 H35 N7 O6 Zn, H2 O'
_chemical_formula_sum 'C28 H37 N7 O7 Zn'
_chemical_formula_weight 649.01
_space_group_crystal_system monoclinic
_space_group_IT_number 14
_space_group_name_Hall '-P 2yn'
_space_group_name_H-M_alt 'P 1 21/n 1'
_symmetry_space_group_name_Hall '-P 2yn'
_symmetry_space_group_name_H-M 'P 1 21/n 1'
_atom_sites_solution_hydrogens mixed
_atom_sites_solution_primary dual
_audit_creation_date 2017-02-21
_audit_creation_method
;
Olex2 1.2
(compiled 2017.01.04 svn.r3372 for OlexSys, GUI svn.r5292)
;
_audit_update_record
;
2017-02-22 deposited with the CCDC.
2017-07-12 downloaded from the CCDC.
;
_cell_angle_alpha 90
_cell_angle_beta 97.840(4)
_cell_angle_gamma 90
_cell_formula_units_Z 4
_cell_length_a 12.0293(5)
_cell_length_b 13.1743(6)
_cell_length_c 19.3947(8)
_cell_measurement_reflns_used 4082
_cell_measurement_temperature 293(2)
_cell_measurement_theta_max 25.9730
_cell_measurement_theta_min 3.3970
_cell_volume 3044.9(2)
_computing_cell_refinement 'CrysAlisPro 1.171.38.46 (Rigaku OD, 2015)'
_computing_data_collection 'CrysAlisPro 1.171.38.46 (Rigaku OD, 2015)'
_computing_data_reduction 'CrysAlisPro 1.171.38.46 (Rigaku OD, 2015)'
_computing_molecular_graphics 'Olex2 (Dolomanov et al., 2009)'
_computing_publication_material 'Olex2 (Dolomanov et al., 2009)'
_computing_structure_refinement 'ShelXL (Sheldrick, 2015)'
_computing_structure_solution 'ShelXT (Sheldrick, 2015)'
_diffrn_ambient_temperature 293(2)
_diffrn_detector 'CCD plate'
_diffrn_detector_area_resol_mean 8.0667
_diffrn_detector_type Eos
_diffrn_measured_fraction_theta_full 0.999
_diffrn_measured_fraction_theta_max 0.999
_diffrn_measurement_details
;
List of Runs (angles in degrees, time in seconds):

  # Type    Start    End  Width  t~exp~   \w     \q     \k     \f   Frames
#--------------------------------------------------------------------------
  1  \w    -50.00  79.00   1.00   40.38    --   17.28   0.00 150.00  129
  2  \w     59.00  89.00   1.00   40.38    --   17.28 178.00 -90.00   30
  3  \w    -19.00   7.00   1.00   40.38    --  -19.31 -99.00-150.00   26
  4  \w    -56.00  -4.00   1.00   40.38    --  -19.31 -77.00  90.00   52
;
_diffrn_measurement_device 'four-circle diffractometer'
_diffrn_measurement_device_type 'Xcalibur, Eos'
_diffrn_measurement_method '\w scans'
_diffrn_orient_matrix_type 'CrysAlisPro convention (1999,Acta A55,543-557)'
_diffrn_orient_matrix_UB_11 -0.0220192000
_diffrn_orient_matrix_UB_12 -0.0421633000
_diffrn_orient_matrix_UB_13 -0.0201277000
_diffrn_orient_matrix_UB_21 0.0548866000
_diffrn_orient_matrix_UB_22 -0.0134915000
_diffrn_orient_matrix_UB_23 -0.0062565000
_diffrn_orient_matrix_UB_31 0.0064756000
_diffrn_orient_matrix_UB_32 -0.0306838000
_diffrn_orient_matrix_UB_33 0.0303003000
_diffrn_radiation_monochromator graphite
_diffrn_radiation_probe x-ray
_diffrn_radiation_type MoK\a
_diffrn_radiation_wavelength 0.71073
_diffrn_reflns_av_R_equivalents 0.0343
_diffrn_reflns_av_unetI/netI 0.0573
_diffrn_reflns_Laue_measured_fraction_full 0.999
_diffrn_reflns_Laue_measured_fraction_max 0.999
_diffrn_reflns_limit_h_max 12
_diffrn_reflns_limit_h_min -15
_diffrn_reflns_limit_k_max 16
_diffrn_reflns_limit_k_min -10
_diffrn_reflns_limit_l_max 24
_diffrn_reflns_limit_l_min -24
_diffrn_reflns_number 13518
_diffrn_reflns_point_group_measured_fraction_full 0.999
_diffrn_reflns_point_group_measured_fraction_max 0.999
_diffrn_reflns_theta_full 25.242
_diffrn_reflns_theta_max 26.371
_diffrn_reflns_theta_min 2.970
_diffrn_source 'fine-focus sealed X-ray tube'
_diffrn_source_type 'Enhance (Mo) X-ray Source'
_exptl_absorpt_coefficient_mu 0.863
_exptl_absorpt_correction_T_max 0.929
_exptl_absorpt_correction_T_min 0.831
_exptl_absorpt_correction_type analytical
_exptl_absorpt_process_details
;
CrysAlisPro 1.171.38.46 (Rigaku Oxford Diffraction, 2015)
Analytical numeric absorption correction using a multifaceted crystal
            model based on expressions derived by R.C. Clark & J.S. Reid.
(Clark, R. C. & Reid, J. S. (1995). Acta Cryst. A51, 887-897)
Empirical absorption correction using spherical harmonics,
 implemented in SCALE3 ABSPACK scaling algorithm.
;
_exptl_crystal_colour colourless
_exptl_crystal_colour_primary colourless
_exptl_crystal_density_diffrn 1.416
_exptl_crystal_description prism
_exptl_crystal_F_000 1360
_exptl_crystal_size_max 0.292
_exptl_crystal_size_mid 0.168
_exptl_crystal_size_min 0.11
_refine_diff_density_max 0.551
_refine_diff_density_min -0.378
_refine_diff_density_rms 0.061
_refine_ls_extinction_method none
_refine_ls_goodness_of_fit_ref 1.034
_refine_ls_hydrogen_treatment mixed
_refine_ls_matrix_type full
_refine_ls_number_parameters 413
_refine_ls_number_reflns 6222
_refine_ls_number_restraints 2
_refine_ls_restrained_S_all 1.034
_refine_ls_R_factor_all 0.0725
_refine_ls_R_factor_gt 0.0445
_refine_ls_shift/su_max 0.001
_refine_ls_shift/su_mean 0.000
_refine_ls_structure_factor_coef Fsqd
_refine_ls_weighting_details 'w=1/[\s^2^(Fo^2^)+(0.0387P)^2^+1.0245P] where P=(Fo^2^+2Fc^2^)/3'
_refine_ls_weighting_scheme calc
_refine_ls_wR_factor_gt 0.0917
_refine_ls_wR_factor_ref 0.1043
_reflns_Friedel_coverage 0.000
_reflns_number_gt 4517
_reflns_number_total 6222
_reflns_threshold_expression 'I > 2\s(I)'
_cod_data_source_file c7nj00887b2.cif
_cod_data_source_block CCDC_1511707
_cod_database_code 7056430
_shelx_shelxl_version_number 2016/6
_chemical_oxdiff_formula 'C28 H37 N7 O7 Zn'
_shelx_space_group_comment
;
The symmetry employed for this shelxl refinement is uniquely defined
by the following loop, which should always be used as a source of
symmetry information in preference to the above space-group names.
They are only intended as comments.
;
_reflns_odcompleteness_completeness 99.80
_reflns_odcompleteness_iscentric 1
_reflns_odcompleteness_theta 26.32
_olex2_refinement_description
;
1. Fixed Uiso
 At 1.2 times of:
  All C(H) groups, All C(H,H) groups, All N(H) groups
 At 1.5 times of:
  All C(H,H,H) groups, All O(H,H) groups
2. Restrained distances
 N2A-H2A
 0.86 with sigma of 0.04
 N2B-H2B
 0.86 with sigma of 0.04
3. Others
 Sof(N2B)=1-FVAR(1)
 Sof(N2A)=FVAR(1)
 Fixed Sof: H2A(0.5) H2B(0.5)
4.a Free rotating group:
 O7W(H7WA,H7WB)
4.b Secondary CH2 refined with riding coordinates:
 C6(H6A,H6B), C7(H7A,H7B), C14(H14A,H14B), C16(H16A,H16B), C22(H22A,H22B),
 C24(H24A,H24B)
4.c Aromatic/amide H refined with riding coordinates:
 N5(H5), N7(H7), C1(H1), C2(H2), C3(H3), C4(H4), C9(H9), C10(H10), C11(H11),
 C12(H12)
4.d Idealised Me refined as rotating group:
 C13(H13A,H13B,H13C), C17(H17A,H17B,H17C), C21(H21A,H21B,H21C), C25(H25A,H25B,
 H25C)
;
_olex2_submission_special_instructions 'No special instructions were received'
_oxdiff_exptl_absorpt_empirical_details
;
Empirical correction (ABSPACK) includes:
- Absorption correction using spherical harmonics
- Frame scaling
- B-factor correction
;
_oxdiff_exptl_absorpt_empirical_full_max 1.124
_oxdiff_exptl_absorpt_empirical_full_min 0.906

loop_
_space_group_symop_operation_xyz
'x, y, z'
'-x+1/2, y+1/2, -z+1/2'
'-x, -y, -z'
'x-1/2, -y-1/2, z-1/2'

loop_
_atom_site_label
_atom_site_type_symbol
_atom_site_fract_x
_atom_site_fract_y
_atom_site_fract_z
_atom_site_U_iso_or_equiv
_atom_site_adp_type
_atom_site_occupancy
_atom_site_site_symmetry_order
_atom_site_calc_flag
_atom_site_refinement_flags_posn
_atom_site_refinement_flags_occupancy
_atom_site_disorder_assembly
_atom_site_disorder_group
Zn1 Zn 0.54260(3) 0.32657(3) 0.29836(2) 0.02927(11) Uani 1 1 d . . . .
O1 O 0.55094(16) 0.43955(16) 0.43548(10) 0.0407(5) Uani 1 1 d . . . .
O2 O 0.25458(17) 0.33396(16) 0.53178(10) 0.0447(6) Uani 1 1 d . . . .
O3 O 0.36456(16) 0.17145(15) 0.33525(10) 0.0380(5) Uani 1 1 d . . . .
O4 O 0.67978(16) 0.28288(18) 0.18253(10) 0.0460(6) Uani 1 1 d . . . .
O5 O 0.43849(19) 0.1953(2) -0.00378(10) 0.0570(7) Uani 1 1 d . . . .
O6 O 0.31459(15) 0.31610(15) 0.20217(10) 0.0374(5) Uani 1 1 d . . . .
N1 N 0.51475(19) 0.48988(18) 0.28476(11) 0.0333(6) Uani 1 1 d . . . .
N2A N 0.7053(6) 0.3943(7) 0.3097(13) 0.034(3) Uani 0.51(4) 1 d D P A 1
H2A H 0.720(4) 0.383(4) 0.268(2) 0.022(15) Uiso 0.5 1 d D P . .
N2B N 0.7018(5) 0.3844(7) 0.3433(14) 0.030(4) Uani 0.49(4) 1 d D P A 2
H2B H 0.691(5) 0.384(5) 0.386(2) 0.04(2) Uiso 0.5 1 d D P . .
N3 N 0.6509(2) 0.19332(19) 0.32695(12) 0.0379(6) Uani 1 1 d . . . .
N4 N 0.45250(18) 0.31177(16) 0.37895(10) 0.0269(5) Uani 1 1 d . . . .
N5 N 0.40053(19) 0.38554(18) 0.48122(11) 0.0336(6) Uani 1 1 d . . . .
H5 H 0.410890 0.434484 0.510741 0.040 Uiso 1 1 calc R . . .
N6 N 0.49697(18) 0.28934(18) 0.19747(10) 0.0285(5) Uani 1 1 d . . . .
N7 N 0.55595(19) 0.23338(19) 0.09220(11) 0.0360(6) Uani 1 1 d . . . .
H7 H 0.611276 0.213670 0.071746 0.043 Uiso 1 1 calc R . . .
C1 C 0.4150(3) 0.5345(2) 0.26703(15) 0.0404(7) Uani 1 1 d . . . .
H1 H 0.353743 0.493830 0.251056 0.048 Uiso 1 1 calc R . . .
C2 C 0.3987(3) 0.6368(3) 0.27117(16) 0.0459(8) Uani 1 1 d . . . .
H2 H 0.328090 0.665159 0.258271 0.055 Uiso 1 1 calc R . . .
C3 C 0.4892(3) 0.6965(3) 0.29491(16) 0.0484(8) Uani 1 1 d . . . .
H3 H 0.480722 0.766338 0.299017 0.058 Uiso 1 1 calc R . . .
C4 C 0.5922(3) 0.6525(2) 0.31248(15) 0.0438(8) Uani 1 1 d . . . .
H4 H 0.654580 0.692193 0.327908 0.053 Uiso 1 1 calc R . . .
C5 C 0.6027(2) 0.5483(2) 0.30709(13) 0.0334(7) Uani 1 1 d . . . .
C6 C 0.7127(2) 0.4958(2) 0.32754(16) 0.0422(8) Uani 1 1 d . . . .
H6A H 0.752059 0.529158 0.368326 0.051 Uiso 1 1 calc R . A 2
H6B H 0.758000 0.503164 0.290117 0.051 Uiso 1 1 calc R . A 2
C7 C 0.7919(3) 0.3239(3) 0.34476(19) 0.0539(9) Uani 1 1 d . . . .
H7A H 0.811502 0.345923 0.392589 0.065 Uiso 1 1 calc R . A 1
H7B H 0.858678 0.329832 0.322145 0.065 Uiso 1 1 calc R . A 1
C8 C 0.7591(2) 0.2142(3) 0.34509(14) 0.0386(7) Uani 1 1 d . . . .
C9 C 0.8369(3) 0.1391(3) 0.36273(17) 0.0534(9) Uani 1 1 d . . . .
H9 H 0.912235 0.155257 0.375324 0.064 Uiso 1 1 calc R . . .
C10 C 0.8020(3) 0.0399(3) 0.36152(17) 0.0587(10) Uani 1 1 d . . . .
H10 H 0.853706 -0.011943 0.373136 0.070 Uiso 1 1 calc R . . .
C11 C 0.6913(3) 0.0177(3) 0.34321(18) 0.0562(9) Uani 1 1 d . . . .
H11 H 0.666206 -0.049126 0.342374 0.067 Uiso 1 1 calc R . . .
C12 C 0.6179(3) 0.0960(3) 0.32606(17) 0.0506(9) Uani 1 1 d . . . .
H12 H 0.542342 0.081210 0.313307 0.061 Uiso 1 1 calc R . . .
C13 C 0.3045(4) 0.0821(3) 0.1198(3) 0.1002(17) Uani 1 1 d . . . .
H13A H 0.363792 0.054651 0.096987 0.150 Uiso 1 1 calc GR . . .
H13B H 0.243305 0.034759 0.116293 0.150 Uiso 1 1 calc GR . . .
H13C H 0.331811 0.094072 0.167972 0.150 Uiso 1 1 calc GR . . .
C14 C 0.2649(3) 0.1798(3) 0.08586(18) 0.0584(10) Uani 1 1 d . . . .
H14A H 0.201482 0.204420 0.106999 0.070 Uiso 1 1 calc R . . .
H14B H 0.239087 0.167224 0.037022 0.070 Uiso 1 1 calc R . . .
C15 C 0.3551(2) 0.2622(2) 0.09166(14) 0.0334(7) Uani 1 1 d . . . .
C16 C 0.3083(3) 0.3588(3) 0.05262(16) 0.0481(9) Uani 1 1 d . . . .
H16A H 0.281702 0.340983 0.004664 0.058 Uiso 1 1 calc R . . .
H16B H 0.244323 0.382827 0.073492 0.058 Uiso 1 1 calc R . . .
C17 C 0.3920(3) 0.4438(3) 0.0533(2) 0.0659(11) Uani 1 1 d . . . .
H17A H 0.358686 0.499300 0.025847 0.099 Uiso 1 1 calc GR . . .
H17B H 0.456898 0.420132 0.034250 0.099 Uiso 1 1 calc GR . . .
H17C H 0.413924 0.466119 0.100332 0.099 Uiso 1 1 calc GR . . .
C18 C 0.3883(2) 0.2898(2) 0.16802(13) 0.0286(6) Uani 1 1 d . . . .
C19 C 0.5809(2) 0.2694(2) 0.15934(14) 0.0316(6) Uani 1 1 d . . . .
C20 C 0.4518(2) 0.2264(2) 0.05572(14) 0.0354(7) Uani 1 1 d . . . .
C21 C 0.1354(3) 0.3079(3) 0.36768(18) 0.0527(9) Uani 1 1 d . . . .
H21A H 0.182028 0.323016 0.332570 0.079 Uiso 1 1 calc GR . . .
H21B H 0.133990 0.365316 0.398052 0.079 Uiso 1 1 calc GR . . .
H21C H 0.060595 0.293304 0.345940 0.079 Uiso 1 1 calc GR . . .
C22 C 0.1820(2) 0.2171(2) 0.40927(15) 0.0367(7) Uani 1 1 d . . . .
H22A H 0.174899 0.157689 0.379427 0.044 Uiso 1 1 calc R . . .
H22B H 0.137704 0.205329 0.446707 0.044 Uiso 1 1 calc R . . .
C23 C 0.3053(2) 0.2299(2) 0.44026(13) 0.0288(6) Uani 1 1 d . . . .
C24 C 0.3456(3) 0.1365(2) 0.48487(16) 0.0447(8) Uani 1 1 d . . . .
H24A H 0.298808 0.129365 0.521535 0.054 Uiso 1 1 calc R . . .
H24B H 0.334949 0.076419 0.455850 0.054 Uiso 1 1 calc R . . .
C25 C 0.4678(3) 0.1409(3) 0.5179(2) 0.0672(11) Uani 1 1 d . . . .
H25A H 0.515427 0.143691 0.482049 0.101 Uiso 1 1 calc GR . . .
H25B H 0.485476 0.081464 0.545909 0.101 Uiso 1 1 calc GR . . .
H25C H 0.479683 0.200330 0.546633 0.101 Uiso 1 1 calc GR . . .
C26 C 0.3758(2) 0.2368(2) 0.38037(13) 0.0278(6) Uani 1 1 d . . . .
C27 C 0.4722(2) 0.3800(2) 0.43123(13) 0.0293(6) Uani 1 1 d . . . .
C28 C 0.3156(2) 0.3204(2) 0.48750(13) 0.0307(6) Uani 1 1 d . . . .
O7W O 0.1187(2) 0.4483(2) 0.1837(2) 0.0871(9) Uani 1 1 d . . . .
H7WA H 0.176544 0.410639 0.186138 0.131 Uiso 1 1 d G . . .
H7WB H 0.138426 0.510207 0.183089 0.131 Uiso 1 1 d G . . .

loop_
_atom_site_aniso_label
_atom_site_aniso_U_11
_atom_site_aniso_U_22
_atom_site_aniso_U_33
_atom_site_aniso_U_23
_atom_site_aniso_U_13
_atom_site_aniso_U_12
Zn1 0.02591(18) 0.0381(2) 0.02490(16) -0.00451(15) 0.00736(12) -0.00231(16)
O1 0.0391(11) 0.0485(13) 0.0384(11) -0.0141(10) 0.0186(9) -0.0229(11)
O2 0.0421(12) 0.0592(15) 0.0373(11) -0.0127(11) 0.0221(10) -0.0188(11)
O3 0.0431(12) 0.0342(12) 0.0385(11) -0.0151(10) 0.0116(9) -0.0094(10)
O4 0.0249(11) 0.0732(16) 0.0402(11) -0.0111(11) 0.0052(9) 0.0022(11)
O5 0.0534(14) 0.0867(19) 0.0301(11) -0.0206(12) 0.0033(10) 0.0105(13)
O6 0.0293(10) 0.0500(13) 0.0346(10) -0.0054(10) 0.0102(9) 0.0075(10)
N1 0.0326(13) 0.0371(14) 0.0308(12) -0.0022(11) 0.0060(10) -0.0029(12)
N2A 0.030(3) 0.049(4) 0.022(8) 0.001(4) 0.003(3) 0.006(3)
N2B 0.028(3) 0.036(4) 0.028(9) -0.003(4) 0.009(3) -0.003(2)
N3 0.0320(13) 0.0447(17) 0.0382(14) 0.0025(12) 0.0089(11) 0.0022(13)
N4 0.0274(12) 0.0295(13) 0.0255(11) -0.0066(10) 0.0101(9) -0.0062(10)
N5 0.0383(14) 0.0371(14) 0.0288(12) -0.0138(11) 0.0170(10) -0.0150(12)
N6 0.0245(11) 0.0371(14) 0.0249(11) -0.0044(10) 0.0065(9) 0.0041(11)
N7 0.0287(13) 0.0508(16) 0.0301(12) -0.0075(12) 0.0093(10) 0.0117(12)
C1 0.0358(17) 0.0420(19) 0.0424(17) -0.0043(15) 0.0019(14) -0.0027(16)
C2 0.048(2) 0.046(2) 0.0426(18) -0.0001(16) 0.0024(15) 0.0071(17)
C3 0.066(2) 0.0357(19) 0.0426(18) 0.0023(15) 0.0050(17) 0.0028(18)
C4 0.050(2) 0.042(2) 0.0391(17) 0.0009(15) 0.0044(15) -0.0176(17)
C5 0.0354(16) 0.0403(18) 0.0258(14) 0.0026(13) 0.0090(12) -0.0087(15)
C6 0.0355(17) 0.048(2) 0.0435(18) 0.0000(16) 0.0059(14) -0.0071(16)
C7 0.0340(18) 0.064(2) 0.059(2) 0.0090(19) -0.0130(15) 0.0005(19)
C8 0.0366(17) 0.053(2) 0.0251(14) 0.0032(14) 0.0007(12) 0.0070(16)
C9 0.046(2) 0.066(3) 0.0450(19) 0.0030(18) -0.0039(16) 0.016(2)
C10 0.067(3) 0.060(3) 0.048(2) 0.0037(18) 0.0027(18) 0.029(2)
C11 0.071(3) 0.046(2) 0.054(2) 0.0014(18) 0.0154(19) 0.012(2)
C12 0.047(2) 0.050(2) 0.057(2) -0.0002(17) 0.0166(17) 0.0011(18)
C13 0.115(4) 0.049(3) 0.149(5) -0.016(3) 0.066(4) -0.020(3)
C14 0.054(2) 0.071(3) 0.052(2) -0.026(2) 0.0153(17) -0.026(2)
C15 0.0287(15) 0.0429(18) 0.0287(14) -0.0042(14) 0.0042(11) -0.0007(14)
C16 0.0415(18) 0.067(2) 0.0355(17) 0.0061(17) 0.0038(14) 0.0199(18)
C17 0.079(3) 0.048(2) 0.073(3) 0.020(2) 0.021(2) 0.018(2)
C18 0.0294(15) 0.0282(15) 0.0287(14) -0.0035(12) 0.0061(12) 0.0025(13)
C19 0.0316(16) 0.0357(17) 0.0281(14) -0.0032(13) 0.0064(12) 0.0037(14)
C20 0.0382(17) 0.0376(17) 0.0312(15) -0.0044(14) 0.0081(13) 0.0062(15)
C21 0.0413(19) 0.053(2) 0.061(2) -0.0065(18) -0.0041(16) 0.0050(17)
C22 0.0284(15) 0.0431(18) 0.0406(16) -0.0077(15) 0.0116(13) -0.0137(14)
C23 0.0298(15) 0.0285(15) 0.0291(14) -0.0004(12) 0.0079(11) -0.0086(13)
C24 0.053(2) 0.0384(18) 0.0427(18) 0.0085(15) 0.0077(15) -0.0056(16)
C25 0.064(2) 0.065(3) 0.067(2) 0.016(2) -0.013(2) 0.005(2)
C26 0.0252(14) 0.0285(15) 0.0298(14) -0.0038(13) 0.0042(11) -0.0014(13)
C27 0.0307(15) 0.0310(16) 0.0281(14) -0.0037(12) 0.0109(12) -0.0055(14)
C28 0.0299(15) 0.0377(16) 0.0253(13) -0.0016(13) 0.0066(11) -0.0070(14)
O7W 0.0575(17) 0.0620(18) 0.140(3) -0.001(2) 0.0083(19) 0.0120(15)

loop_
_atom_type_symbol
_atom_type_description
_atom_type_scat_dispersion_real
_atom_type_scat_dispersion_imag
_atom_type_scat_source
C C 0.0033 0.0016 'International Tables Vol C Tables 4.2.6.8 and 6.1.1.4'
H H 0.0000 0.0000 'International Tables Vol C Tables 4.2.6.8 and 6.1.1.4'
N N 0.0061 0.0033 'International Tables Vol C Tables 4.2.6.8 and 6.1.1.4'
O O 0.0106 0.0060 'International Tables Vol C Tables 4.2.6.8 and 6.1.1.4'
Zn Zn 0.2839 1.4301 'International Tables Vol C Tables 4.2.6.8 and 6.1.1.4'

loop_
_exptl_crystal_face_index_h
_exptl_crystal_face_index_k
_exptl_crystal_face_index_l
_exptl_crystal_face_perp_dist
13 -12 1 0.0205
-14 11 3 0.0685
-11 -1 23 0.1096
9 4 -25 0.1383
8 16 4 0.0757
-8 -16 -3 0.0856
-1 -12 21 0.0956
16 6 3 0.0574
-16 -6 -4 0.1001
-13 -11 11 0.0846
14 1 12 0.0653
0 -19 -1 0.0596
0 -17 11 0.0641
0 4 -27 0.1634
4 -18 -2 0.0478
16 -5 1 0.0322
12 -9 12 0.0429
-16 -2 12 0.0850
13 12 4 0.0631
4 14 16 0.1018

loop_
_geom_angle_atom_site_label_1
_geom_angle_atom_site_label_2
_geom_angle_atom_site_label_3
_geom_angle
N1 Zn1 N3 152.41(9)
N2A Zn1 N1 74.0(2)
N2A Zn1 N3 78.8(3)
N2B Zn1 N1 79.2(3)
N2B Zn1 N3 73.5(3)
N4 Zn1 N1 95.64(8)
N4 Zn1 N2A 122.6(7)
N4 Zn1 N2B 105.3(7)
N4 Zn1 N3 95.09(9)
N6 Zn1 N1 96.03(9)
N6 Zn1 N2A 109.0(7)
N6 Zn1 N2B 126.3(7)
N6 Zn1 N3 97.07(9)
N6 Zn1 N4 128.31(9)
C1 N1 Zn1 125.5(2)
C5 N1 Zn1 115.32(19)
C5 N1 C1 118.3(3)
Zn1 N2A H2A 98(3)
Zn1 N2A H2B 81(2)
H2A N2A H2B 164(4)
C6 N2A Zn1 117.2(6)
C6 N2A H2A 113(4)
C6 N2A H2B 82(3)
C6 N2A C7 118.2(8)
C7 N2A Zn1 111.2(8)
C7 N2A H2A 96(4)
C7 N2A H2B 70(2)
Zn1 N2B H2A 81(2)
Zn1 N2B H2B 98(4)
H2A N2B H2B 179(5)
C6 N2B Zn1 111.3(9)
C6 N2B H2A 78(2)
C6 N2B H2B 104(4)
C7 N2B Zn1 118.3(6)
C7 N2B H2A 78(2)
C7 N2B H2B 102(4)
C7 N2B C6 119.3(8)
C8 N3 Zn1 115.1(2)
C8 N3 C12 118.5(3)
C12 N3 Zn1 126.4(2)
C26 N4 Zn1 121.49(17)
C27 N4 Zn1 117.17(17)
C27 N4 C26 121.3(2)
C27 N5 H5 117.3
C28 N5 H5 117.3
C28 N5 C27 125.4(2)
C18 N6 Zn1 121.81(17)
C18 N6 C19 121.2(2)
C19 N6 Zn1 116.84(17)
C19 N7 H7 117.2
C20 N7 H7 117.2
C20 N7 C19 125.6(2)
N1 C1 H1 118.3
N1 C1 C2 123.4(3)
C2 C1 H1 118.3
C1 C2 H2 120.9
C1 C2 C3 118.1(3)
C3 C2 H2 120.9
C2 C3 H3 120.3
C4 C3 C2 119.4(3)
C4 C3 H3 120.3
C3 C4 H4 120.3
C3 C4 C5 119.4(3)
C5 C4 H4 120.3
N1 C5 C4 121.4(3)
N1 C5 C6 116.9(3)
C4 C5 C6 121.6(3)
N2A C6 C5 110.9(4)
N2B C6 H6A 108.8
N2B C6 H6B 108.8
C5 C6 N2B 113.9(3)
C5 C6 H6A 108.8
C5 C6 H6B 108.8
H6A C6 H6B 107.7
N2A C7 H7A 108.3
N2A C7 H7B 108.3
N2A C7 C8 115.8(4)
N2B C7 C8 111.2(5)
H7A C7 H7B 107.4
C8 C7 H7A 108.3
C8 C7 H7B 108.3
N3 C8 C7 116.5(3)
N3 C8 C9 121.8(3)
C9 C8 C7 121.7(3)
C8 C9 H9 120.5
C10 C9 C8 119.0(3)
C10 C9 H9 120.5
C9 C10 H10 120.2
C11 C10 C9 119.7(3)
C11 C10 H10 120.2
C10 C11 H11 120.8
C10 C11 C12 118.4(4)
C12 C11 H11 120.8
N3 C12 C11 122.5(3)
N3 C12 H12 118.7
C11 C12 H12 118.7
H13A C13 H13B 109.5
H13A C13 H13C 109.5
H13B C13 H13C 109.5
C14 C13 H13A 109.5
C14 C13 H13B 109.5
C14 C13 H13C 109.5
C13 C14 H14A 108.9
C13 C14 H14B 108.9
C13 C14 C15 113.5(3)
H14A C14 H14B 107.7
C15 C14 H14A 108.9
C15 C14 H14B 108.9
C14 C15 C16 109.9(3)
C18 C15 C14 109.3(2)
C18 C15 C16 108.0(2)
C20 C15 C14 109.1(3)
C20 C15 C16 106.4(2)
C20 C15 C18 114.0(2)
C15 C16 H16A 108.7
C15 C16 H16B 108.7
H16A C16 H16B 107.6
C17 C16 C15 114.1(3)
C17 C16 H16A 108.7
C17 C16 H16B 108.7
C16 C17 H17A 109.5
C16 C17 H17B 109.5
C16 C17 H17C 109.5
H17A C17 H17B 109.5
H17A C17 H17C 109.5
H17B C17 H17C 109.5
O6 C18 N6 120.1(2)
O6 C18 C15 118.6(2)
N6 C18 C15 121.3(2)
O4 C19 N6 121.9(2)
O4 C19 N7 118.1(2)
N6 C19 N7 120.0(2)
O5 C20 N7 120.8(3)
O5 C20 C15 122.2(3)
N7 C20 C15 116.9(2)
H21A C21 H21B 109.5
H21A C21 H21C 109.5
H21B C21 H21C 109.5
C22 C21 H21A 109.5
C22 C21 H21B 109.5
C22 C21 H21C 109.5
C21 C22 H22A 109.0
C21 C22 H22B 109.0
C21 C22 C23 113.1(2)
H22A C22 H22B 107.8
C23 C22 H22A 109.0
C23 C22 H22B 109.0
C22 C23 C24 110.2(2)
C22 C23 C26 108.4(2)
C26 C23 C24 107.9(2)
C28 C23 C22 108.9(2)
C28 C23 C24 107.3(2)
C28 C23 C26 114.1(2)
C23 C24 H24A 108.6
C23 C24 H24B 108.6
H24A C24 H24B 107.6
C25 C24 C23 114.7(3)
C25 C24 H24A 108.6
C25 C24 H24B 108.6
C24 C25 H25A 109.5
C24 C25 H25B 109.5
C24 C25 H25C 109.5
H25A C25 H25B 109.5
H25A C25 H25C 109.5
H25B C25 H25C 109.5
O3 C26 N4 120.6(2)
O3 C26 C23 118.9(2)
N4 C26 C23 120.5(2)
O1 C27 N4 122.1(2)
O1 C27 N5 118.0(2)
N4 C27 N5 119.9(2)
O2 C28 N5 120.5(3)
O2 C28 C23 122.7(2)
N5 C28 C23 116.8(2)
H7WA O7W H7WB 109.4

loop_
_geom_bond_atom_site_label_1
_geom_bond_atom_site_label_2
_geom_bond_distance
Zn1 N1 2.188(2)
Zn1 N2A 2.135(9)
Zn1 N2B 2.133(9)
Zn1 N3 2.211(2)
Zn1 N4 2.029(2)
Zn1 N6 2.019(2)
O1 C27 1.224(3)
O2 C28 1.217(3)
O3 C26 1.221(3)
O4 C19 1.226(3)
O5 C20 1.214(3)
O6 C18 1.227(3)
N1 C1 1.338(4)
N1 C5 1.332(3)
N2A H2A 0.86(3)
N2A H2B 1.51(4)
N2A C6 1.381(8)
N2A C7 1.488(12)
N2B H2A 1.51(4)
N2B H2B 0.85(4)
N2B C6 1.508(13)
N2B C7 1.342(7)
N3 C8 1.330(4)
N3 C12 1.341(4)
N4 C26 1.355(3)
N4 C27 1.351(3)
N5 H5 0.8600
N5 C27 1.384(3)
N5 C28 1.352(3)
N6 C18 1.354(3)
N6 C19 1.356(3)
N7 H7 0.8600
N7 C19 1.380(3)
N7 C20 1.355(3)
C1 H1 0.9300
C1 C2 1.366(4)
C2 H2 0.9300
C2 C3 1.371(5)
C3 H3 0.9300
C3 C4 1.368(5)
C4 H4 0.9300
C4 C5 1.383(4)
C5 C6 1.498(4)
C6 H6A 0.9700
C6 H6B 0.9700
C7 H7A 0.9700
C7 H7B 0.9700
C7 C8 1.499(5)
C8 C9 1.373(4)
C9 H9 0.9300
C9 C10 1.372(5)
C10 H10 0.9300
C10 C11 1.362(5)
C11 H11 0.9300
C11 C12 1.370(5)
C12 H12 0.9300
C13 H13A 0.9600
C13 H13B 0.9600
C13 H13C 0.9600
C13 C14 1.494(6)
C14 H14A 0.9700
C14 H14B 0.9700
C14 C15 1.527(4)
C15 C16 1.547(4)
C15 C18 1.524(4)
C15 C20 1.511(4)
C16 H16A 0.9700
C16 H16B 0.9700
C16 C17 1.505(5)
C17 H17A 0.9600
C17 H17B 0.9600
C17 H17C 0.9600
C21 H21A 0.9600
C21 H21B 0.9600
C21 H21C 0.9600
C21 C22 1.508(4)
C22 H22A 0.9700
C22 H22B 0.9700
C22 C23 1.531(4)
C23 C24 1.544(4)
C23 C26 1.532(3)
C23 C28 1.499(4)
C24 H24A 0.9700
C24 H24B 0.9700
C24 C25 1.523(4)
C25 H25A 0.9600
C25 H25B 0.9600
C25 H25C 0.9600
O7W H7WA 0.8504
O7W H7WB 0.8504

loop_
_geom_hbond_atom_site_label_D
_geom_hbond_atom_site_label_H
_geom_hbond_atom_site_label_A
_geom_hbond_distance_DH
_geom_hbond_distance_HA
_geom_hbond_distance_DA
_geom_hbond_angle_DHA
_geom_hbond_site_symmetry_A
N2A H2A O4 0.86(3) 2.12(4) 2.850(19) 141(5) .
N2B H2B O1 0.85(4) 2.18(5) 2.811(19) 131(5) .
N5 H5 O1 0.86 1.98 2.829(3) 168.8 3_666
N7 H7 O2 0.86 2.08 2.938(3) 174.4 4_665
O7W H7WA O6 0.85 2.07 2.913(3) 174.3 .
O7W H7WB O3 0.85 2.15 2.973(4) 161.9 2

loop_
_geom_torsion_atom_site_label_1
_geom_torsion_atom_site_label_2
_geom_torsion_atom_site_label_3
_geom_torsion_atom_site_label_4
_geom_torsion
Zn1 N1 C1 C2 167.8(2)
Zn1 N1 C5 C4 -169.1(2)
Zn1 N1 C5 C6 9.6(3)
Zn1 N2A C6 C5 -23.6(17)
Zn1 N2A C7 C8 18.1(15)
Zn1 N2B C6 C5 19.9(15)
Zn1 N2B C7 C8 -26.4(19)
Zn1 N3 C8 C7 1.0(3)
Zn1 N3 C8 C9 -178.6(2)
Zn1 N3 C12 C11 178.5(2)
Zn1 N4 C26 O3 5.2(4)
Zn1 N4 C26 C23 -177.37(18)
Zn1 N4 C27 O1 -10.0(4)
Zn1 N4 C27 N5 168.5(2)
Zn1 N6 C18 O6 2.1(4)
Zn1 N6 C18 C15 179.59(19)
Zn1 N6 C19 O4 -7.0(4)
Zn1 N6 C19 N7 173.3(2)
N1 C1 C2 C3 -0.1(5)
N1 C5 C6 N2A 8.6(12)
N1 C5 C6 N2B -19.8(11)
N2A C7 C8 N3 -12.9(11)
N2A C7 C8 C9 166.7(11)
N2B C7 C8 N3 15.9(13)
N2B C7 C8 C9 -164.5(13)
N3 C8 C9 C10 0.1(5)
C1 N1 C5 C4 0.4(4)
C1 N1 C5 C6 179.1(2)
C1 C2 C3 C4 1.0(5)
C2 C3 C4 C5 -1.1(5)
C3 C4 C5 N1 0.4(4)
C3 C4 C5 C6 -178.2(3)
C4 C5 C6 N2A -172.7(12)
C4 C5 C6 N2B 158.9(11)
C5 N1 C1 C2 -0.5(4)
C6 N2A C7 C8 157.9(12)
C6 N2B C7 C8 -167.2(13)
C7 N2A C6 C5 -160.9(12)
C7 N2B C6 C5 163.2(14)
C7 C8 C9 C10 -179.5(3)
C8 N3 C12 C11 0.1(5)
C8 C9 C10 C11 -0.3(5)
C9 C10 C11 C12 0.4(5)
C10 C11 C12 N3 -0.3(5)
C12 N3 C8 C7 179.5(3)
C12 N3 C8 C9 0.0(4)
C13 C14 C15 C16 177.7(3)
C13 C14 C15 C18 -63.9(4)
C13 C14 C15 C20 61.3(4)
C14 C15 C16 C17 -178.2(3)
C14 C15 C18 O6 -54.9(4)
C14 C15 C18 N6 127.6(3)
C14 C15 C20 O5 52.7(4)
C14 C15 C20 N7 -129.4(3)
C16 C15 C18 O6 64.6(3)
C16 C15 C18 N6 -112.9(3)
C16 C15 C20 O5 -65.9(4)
C16 C15 C20 N7 112.0(3)
C18 N6 C19 O4 169.3(3)
C18 N6 C19 N7 -10.3(4)
C18 C15 C16 C17 62.6(3)
C18 C15 C20 O5 175.2(3)
C18 C15 C20 N7 -6.9(4)
C19 N6 C18 O6 -174.0(3)
C19 N6 C18 C15 3.4(4)
C19 N7 C20 O5 178.6(3)
C19 N7 C20 C15 0.7(4)
C20 N7 C19 O4 -171.2(3)
C20 N7 C19 N6 8.4(5)
C20 C15 C16 C17 -60.1(3)
C20 C15 C18 O6 -177.3(3)
C20 C15 C18 N6 5.2(4)
C21 C22 C23 C24 177.3(2)
C21 C22 C23 C26 -64.8(3)
C21 C22 C23 C28 59.8(3)
C22 C23 C24 C25 179.6(3)
C22 C23 C26 O3 -51.4(3)
C22 C23 C26 N4 131.1(3)
C22 C23 C28 O2 48.6(4)
C22 C23 C28 N5 -134.5(3)
C24 C23 C26 O3 67.9(3)
C24 C23 C26 N4 -109.5(3)
C24 C23 C28 O2 -70.7(3)
C24 C23 C28 N5 106.2(3)
C26 N4 C27 O1 170.1(3)
C26 N4 C27 N5 -11.5(4)
C26 C23 C24 C25 61.4(3)
C26 C23 C28 O2 169.8(3)
C26 C23 C28 N5 -13.3(3)
C27 N4 C26 O3 -174.8(3)
C27 N4 C26 C23 2.6(4)
C27 N5 C28 O2 -177.3(3)
C27 N5 C28 C23 5.7(4)
C28 N5 C27 O1 -174.2(3)
C28 N5 C27 N4 7.3(4)
C28 C23 C24 C25 -62.0(3)
C28 C23 C26 O3 -172.9(2)
C28 C23 C26 N4 9.7(4)

loop_
_exptl_oxdiff_crystal_face_indexfrac_h
_exptl_oxdiff_crystal_face_indexfrac_k
_exptl_oxdiff_crystal_face_indexfrac_l
_exptl_oxdiff_crystal_face_x
_exptl_oxdiff_crystal_face_y
_exptl_oxdiff_crystal_face_z
12.9263 -11.9761 1.0256 0.1997 0.8646 0.4823
-13.9251 10.9764 2.9489 -0.2155 -0.9308 -0.3376
-10.9641 -1.0081 22.8409 -0.1758 -0.7311 0.6520
8.9774 4.0024 -24.8339 0.1334 0.5941 -0.8171
7.9443 15.9204 4.0245 -0.9272 0.1961 -0.3151
-7.9455 -15.9217 -3.0297 0.9072 -0.2023 0.3453
-1.0169 -11.9794 20.8731 0.1074 -0.0248 0.9934
15.9016 5.9472 3.0458 -0.6622 0.7735 0.0128
-15.9003 -5.9459 -4.0405 0.6821 -0.7672 -0.0429
-12.9350 -10.9509 10.8856 0.5274 -0.6303 0.5821
13.9034 0.9581 11.9862 -0.5878 0.6752 0.4238
0.0063 -18.9256 -1.0163 0.8183 0.2620 0.5500
-0.0091 -16.9488 10.9232 0.4950 0.1598 0.8510
0.0323 4.0195 -26.8542 0.3703 0.1156 -0.9368
3.9839 -17.9346 -1.9962 0.7086 0.4731 0.5156
15.9069 -5.0079 1.0438 -0.1601 0.9341 0.2883
11.9177 -9.0002 11.9681 -0.1238 0.7007 0.7160
-15.9212 -1.9820 11.8803 0.1950 -0.9214 0.3177
12.9162 11.9277 4.0371 -0.8686 0.5227 -0.1600
3.9533 13.9190 15.9458 -0.9949 -0.0706 0.0817
